data_7207149
loop_
_publ_author_name
'Shen, Qian Jin'
'Wei, Hong Qing'
'Zou, Wen Sheng'
'Sun, Hao Ling'
'Jin, Wei Jun'

_publ_section_title
;
 Cocrystals assembled by pyrene and 1,2- or 1,4-diiodotetrafluorobenzenes
 and their phosphorescent behaviors modulated by local molecular
 environment
;
_journal_issue 3
_journal_name_full CrystEngComm
_journal_page_first 1010
_journal_paper_doi 10.1039/c1ce06069d
_journal_volume 14
_journal_year 2012
_chemical_formula_moiety 'C10 H4 O8, 2(C5 H7 N2), 4(H2 O)'
_chemical_formula_sum 'C20 H26 N4 O12'
_chemical_formula_weight 514.44
_chemical_name_common
;
bis(3-Aminopyridinium) 2,5-dihydrogenpyromellitate tetrahydrate
;
_chemical_name_systematic
;
bis(3-Aminopyridinium) 2,5-dicarboxybenzene-1,4-dicarboxylate tetrahydrate
;
_space_group_IT_number 14
_symmetry_cell_setting monoclinic
_symmetry_space_group_name_Hall '-P 2ybc'
_symmetry_space_group_name_H-M 'P 1 21/c 1'
_atom_sites_solution_hydrogens geom
_atom_sites_solution_primary direct
_atom_sites_solution_secondary difmap
_audit_creation_method SHELXL-97
_cell_angle_alpha 90.00
_cell_angle_beta 101.340(2)
_cell_angle_gamma 90.00
_cell_formula_units_Z 2
_cell_length_a 9.2348(2)
_cell_length_b 17.6801(4)
_cell_length_c 7.3278(2)
_cell_measurement_reflns_used 6160
_cell_measurement_temperature 298(2)
_cell_measurement_theta_max 37.7584
_cell_measurement_theta_min 2.8294
_cell_volume 1173.07(5)
_computing_cell_refinement 'CrysAlisPro (Oxford Diffraction Ltd., 2010)'
_computing_data_collection 'CrysAlisPro (Oxford Diffraction Ltd., 2010)'
_computing_data_reduction 'CrysAlisPro (Oxford Diffraction Ltd., 2010)'
_computing_molecular_graphics 'Ortep-3 for Windows (Farrugia, 1997)'
_computing_publication_material 'WinGX publication routines (Farrugia, 1999)'
_computing_structure_refinement 'SHELXL-97 (Sheldrick, 1997)'
_computing_structure_solution 'SHELXS-86 (Sheldrick, 1986)'
_diffrn_ambient_temperature 298(2)
_diffrn_detector_area_resol_mean 10.4186
_diffrn_measured_fraction_theta_full 0.981
_diffrn_measured_fraction_theta_max 0.956
_diffrn_measurement_device_type 'Xcalibur, Atlas, Gemini ultra'
_diffrn_measurement_method '\w scan'
_diffrn_radiation_monochromator graphite
_diffrn_radiation_source 'fine-focus sealed tube'
_diffrn_radiation_type MoK\a
_diffrn_radiation_wavelength 0.71073
_diffrn_reflns_av_R_equivalents 0.0404
_diffrn_reflns_av_sigmaI/netI 0.0503
_diffrn_reflns_limit_h_max 13
_diffrn_reflns_limit_h_min -15
_diffrn_reflns_limit_k_max 29
_diffrn_reflns_limit_k_min -29
_diffrn_reflns_limit_l_max 12
_diffrn_reflns_limit_l_min -9
_diffrn_reflns_number 23728
_diffrn_reflns_theta_full 37.35
_diffrn_reflns_theta_max 37.85
_diffrn_reflns_theta_min 3.06
_exptl_absorpt_coefficient_mu 0.122
_exptl_absorpt_correction_T_max 1.00000
_exptl_absorpt_correction_T_min 0.79945
_exptl_absorpt_correction_type multi-scan
_exptl_absorpt_process_details
;
CrysAlisPro, Oxford Diffraction Ltd.,
Version 1.171.33.55 (release 05-01-2010 CrysAlis171 .NET)
(compiled Jan 5 2010,16:28:46)
Empirical absorption correction using spherical harmonics,
implemented in SCALE3 ABSPACK scaling algorithm.
;
_exptl_crystal_colour yellow
_exptl_crystal_density_diffrn 1.456
_exptl_crystal_density_method 'not measured'
_exptl_crystal_description prism
_exptl_crystal_F_000 540
_exptl_crystal_size_max 0.40
_exptl_crystal_size_mid 0.37
_exptl_crystal_size_min 0.35
_refine_diff_density_max 0.403
_refine_diff_density_min -0.303
_refine_diff_density_rms 0.052
_refine_ls_extinction_method none
_refine_ls_goodness_of_fit_ref 0.895
_refine_ls_hydrogen_treatment constr
_refine_ls_matrix_type full
_refine_ls_number_parameters 164
_refine_ls_number_reflns 6040
_refine_ls_number_restraints 0
_refine_ls_restrained_S_all 0.895
_refine_ls_R_factor_all 0.0955
_refine_ls_R_factor_gt 0.0486
_refine_ls_shift/su_max 0.000
_refine_ls_shift/su_mean 0.000
_refine_ls_structure_factor_coef Fsqd
_refine_ls_weighting_details 'calc w=1/[\s^2^(Fo^2^)+(0.0692P)^2^+0.0000P] where P=(Fo^2^+2Fc^2^)/3'
_refine_ls_weighting_scheme calc
_refine_ls_wR_factor_gt 0.1166
_refine_ls_wR_factor_ref 0.1288
_reflns_number_gt 3343
_reflns_number_total 6041
_reflns_threshold_expression >2sigma(I)
_cod_data_source_file c1ce06069d.txt
_cod_data_source_block 1
_cod_original_sg_symbol_H-M 'P 21/c'
_cod_database_code 7207149

loop_
_symmetry_equiv_pos_as_xyz
'x, y, z'
'-x, y+1/2, -z+1/2'
'-x, -y, -z'
'x, -y-1/2, z-1/2'

loop_
_atom_site_label
_atom_site_type_symbol
_atom_site_fract_x
_atom_site_fract_y
_atom_site_fract_z
_atom_site_U_iso_or_equiv
_atom_site_adp_type
_atom_site_occupancy
_atom_site_symmetry_multiplicity
_atom_site_calc_flag
_atom_site_refinement_flags
C1 C 0.56967(10) 0.04308(4) 0.15349(11) 0.01991(15) Uani 1 1 d .
C2 C 0.65249(10) -0.00637(4) 0.06465(11) 0.02000(15) Uani 1 1 d .
C3 C 0.41912(10) 0.04880(5) 0.08700(11) 0.02174(16) Uani 1 1 d .
H3 H 0.3641 0.0819 0.1450 0.026 Uiso 1 1 calc R
C4 C 0.63511(10) 0.08874(5) 0.32444(11) 0.02230(16) Uani 1 1 d .
C5 C 0.81481(11) -0.01283(5) 0.13074(12) 0.02480(17) Uani 1 1 d .
C6 C 0.17584(13) 0.11252(6) 0.42955(15) 0.0342(2) Uani 1 1 d .
H6 H 0.1144 0.0740 0.3729 0.041 Uiso 1 1 calc R
C7 C 0.12803(14) 0.18699(6) 0.41156(17) 0.0403(2) Uani 1 1 d .
C8 C 0.22582(15) 0.24184(6) 0.50126(18) 0.0437(3) Uani 1 1 d .
H8 H 0.1984 0.2925 0.4925 0.052 Uiso 1 1 calc R
C9 C 0.36142(14) 0.22177(6) 0.60183(16) 0.0394(2) Uani 1 1 d .
H9 H 0.4253 0.2587 0.6617 0.047 Uiso 1 1 calc R
C10 C 0.40312(13) 0.14726(6) 0.61436(15) 0.0346(2) Uani 1 1 d .
H10 H 0.4950 0.1329 0.6821 0.041 Uiso 1 1 calc R
N1 N 0.30877(11) 0.09590(5) 0.52711(11) 0.03078(18) Uani 1 1 d .
H1 H 0.3356 0.0492 0.5344 0.037 Uiso 1 1 calc R
N2 N -0.00524(16) 0.20461(8) 0.3059(2) 0.0772(4) Uani 1 1 d .
H2A H -0.0321 0.2510 0.3134 0.116 Uiso 1 1 d R
H2B H -0.0647 0.1714 0.2555 0.116 Uiso 1 1 d R
O1 O 0.66460(9) 0.05385(4) 0.47615(9) 0.03274(17) Uani 1 1 d .
O2 O 0.64639(10) 0.15804(4) 0.30409(9) 0.03603(18) Uani 1 1 d .
O3 O 0.88633(9) 0.03395(5) 0.22864(13) 0.0465(2) Uani 1 1 d .
O4 O 0.87106(9) -0.07443(4) 0.07427(13) 0.0449(2) Uani 1 1 d .
H4 H 0.9578 -0.0783 0.1266 0.067 Uiso 1 1 calc R
O5 O 0.69502(13) 0.30085(4) 0.45422(12) 0.0513(3) Uani 1 1 d .
H5A H 0.6914 0.2546 0.4412 0.077 Uiso 1 1 d R
H5B H 0.6758 0.3088 0.5536 0.077 Uiso 1 1 d R
O6 O 0.86336(11) 0.38951(7) 0.28286(13) 0.0673(3) Uani 1 1 d .
H6A H 0.8152 0.3654 0.3381 0.101 Uiso 1 1 d R
H6B H 0.8030 0.4038 0.1808 0.101 Uiso 1 1 d R

loop_
_atom_site_aniso_label
_atom_site_aniso_U_11
_atom_site_aniso_U_22
_atom_site_aniso_U_33
_atom_site_aniso_U_23
_atom_site_aniso_U_13
_atom_site_aniso_U_12
C1 0.0190(4) 0.0186(3) 0.0204(3) -0.0024(3) -0.0006(3) -0.0011(3)
C2 0.0162(4) 0.0197(3) 0.0225(3) -0.0026(3) 0.0000(3) -0.0005(3)
C3 0.0197(4) 0.0220(3) 0.0226(3) -0.0055(3) 0.0019(3) 0.0013(3)
C4 0.0208(4) 0.0212(3) 0.0228(4) -0.0054(3) -0.0009(3) 0.0005(3)
C5 0.0188(4) 0.0264(4) 0.0279(4) -0.0048(3) 0.0014(3) -0.0003(3)
C6 0.0293(5) 0.0295(4) 0.0411(5) -0.0024(4) 0.0005(4) -0.0052(4)
C7 0.0269(6) 0.0350(5) 0.0546(6) 0.0005(5) -0.0028(5) 0.0018(4)
C8 0.0416(7) 0.0259(5) 0.0609(7) -0.0025(4) 0.0035(6) 0.0002(4)
C9 0.0350(6) 0.0348(5) 0.0464(6) -0.0062(4) 0.0029(5) -0.0110(4)
C10 0.0262(5) 0.0401(5) 0.0349(5) -0.0012(4) -0.0001(4) -0.0003(4)
N1 0.0337(5) 0.0263(4) 0.0311(4) 0.0006(3) 0.0034(3) 0.0023(3)
N2 0.0393(7) 0.0565(7) 0.1185(12) -0.0008(7) -0.0267(8) 0.0100(6)
O1 0.0423(5) 0.0279(3) 0.0237(3) -0.0023(2) -0.0040(3) 0.0018(3)
O2 0.0523(5) 0.0198(3) 0.0323(3) -0.0053(2) -0.0007(3) -0.0040(3)
O3 0.0212(4) 0.0470(5) 0.0657(5) -0.0284(4) -0.0051(4) -0.0023(3)
O4 0.0203(4) 0.0392(4) 0.0691(6) -0.0235(4) -0.0060(4) 0.0077(3)
O5 0.0763(8) 0.0337(4) 0.0493(5) -0.0106(3) 0.0253(5) -0.0179(4)
O6 0.0329(5) 0.1062(8) 0.0534(5) 0.0357(5) -0.0145(4) -0.0308(6)

loop_
_atom_type_symbol
_atom_type_description
_atom_type_scat_dispersion_real
_atom_type_scat_dispersion_imag
_atom_type_scat_source
C C 0.0030 0.0020 'International Tables Vol C Tables 4.2.6.8 and 6.1.1.4'
H H 0.0000 0.0000 'International Tables Vol C Tables 4.2.6.8 and 6.1.1.4'
N N 0.0060 0.0030 'International Tables Vol C Tables 4.2.6.8 and 6.1.1.4'
O O 0.0110 0.0060 'International Tables Vol C Tables 4.2.6.8 and 6.1.1.4'

loop_
_geom_angle_atom_site_label_1
_geom_angle_atom_site_label_2
_geom_angle_atom_site_label_3
_geom_angle
_geom_angle_site_symmetry_1
_geom_angle_site_symmetry_3
_geom_angle_publ_flag
C5 O4 H4 109.00 . . no
H5A O5 H5B 106.00 . . no
H6A O6 H6B 106.00 . . no
C6 N1 C10 123.82(10) . . yes
C6 N1 H1 118.00 . . no
C10 N1 H1 118.00 . . no
C7 N2 H2B 122.00 . . no
C7 N2 H2A 115.00 . . no
H2A N2 H2B 121.00 . . no
C2 C1 C3 118.94(7) . . no
C3 C1 C4 117.57(7) . . no
C2 C1 C4 123.45(8) . . no
C1 C2 C3 119.23(8) . 3_655 no
C3 C2 C5 120.53(8) 3_655 . no
C1 C2 C5 120.23(7) . . no
C1 C3 C2 121.83(8) . 3_655 no
O1 C4 C1 116.97(8) . . yes
O2 C4 C1 117.17(7) . . yes
O1 C4 O2 125.70(8) . . yes
O3 C5 O4 123.72(10) . . yes
O3 C5 C2 122.79(9) . . yes
O4 C5 C2 113.49(8) . . yes
C1 C3 H3 119.00 . . no
C2 C3 H3 119.00 3_655 . no
N1 C6 C7 120.35(10) . . yes
N2 C7 C6 120.60(11) . . yes
N2 C7 C8 122.63(11) . . yes
C6 C7 C8 116.73(11) . . no
C7 C8 C9 120.75(10) . . no
C8 C9 C10 120.03(11) . . no
N1 C10 C9 118.33(11) . . yes
N1 C6 H6 120.00 . . no
C7 C6 H6 120.00 . . no
C9 C8 H8 120.00 . . no
C7 C8 H8 120.00 . . no
C8 C9 H9 120.00 . . no
C10 C9 H9 120.00 . . no
C9 C10 H10 121.00 . . no
N1 C10 H10 121.00 . . no

loop_
_geom_bond_atom_site_label_1
_geom_bond_atom_site_label_2
_geom_bond_distance
_geom_bond_site_symmetry_2
_geom_bond_publ_flag
O1 C4 1.2536(11) . yes
O2 C4 1.2411(11) . yes
O3 C5 1.2036(13) . yes
O4 C5 1.3083(12) . yes
O4 H4 0.8200 . no
O5 H5B 0.8000 . no
O5 H5A 0.8200 . no
O6 H6A 0.7800 . no
O6 H6B 0.8800 . no
N1 C10 1.3317(14) . yes
N1 C6 1.3264(15) . yes
N2 C7 1.355(2) . yes
N1 H1 0.8600 . no
N2 H2A 0.8600 . no
N2 H2B 0.8400 . no
C1 C4 1.5128(11) . no
C1 C2 1.4032(12) . no
C1 C3 1.3835(13) . no
C2 C3 1.3950(11) 3_655 no
C2 C5 1.4863(14) . no
C3 H3 0.9300 . no
C6 C7 1.3867(15) . no
C7 C8 1.3981(17) . no
C8 C9 1.3690(18) . no
C9 C10 1.3705(15) . no
C6 H6 0.9300 . no
C8 H8 0.9300 . no
C9 H9 0.9300 . no
C10 H10 0.9300 . no

loop_
_geom_hbond_atom_site_label_D
_geom_hbond_atom_site_label_H
_geom_hbond_atom_site_label_A
_geom_hbond_distance_DH
_geom_hbond_distance_HA
_geom_hbond_distance_DA
_geom_hbond_angle_DHA
_geom_hbond_site_symmetry_A
_geom_hbond_publ_flag
N1 H1 O1 0.8600 1.8200 2.6595(11) 163.00 3_656 yes
N2 H2A O6 0.8600 2.6300 3.4795(18) 171.00 1_455 yes
N2 H2B O3 0.8400 2.4700 3.1944(17) 145.00 1_455 yes
O4 H4 O6 0.8200 1.7500 2.5511(13) 165.00 2_745 yes
O5 H5A O2 0.8200 1.9800 2.7555(10) 156.00 . yes
O5 H5B O2 0.8000 2.0000 2.7849(11) 172.00 4_566 yes
O6 H6A O5 0.7800 1.9100 2.6867(15) 175.00 . yes
O6 H6B O1 0.8800 1.9200 2.7930(12) 172.00 4_565 yes
C6 H6 O3 0.9300 2.2800 3.1140(15) 150.00 1_455 no
C8 H8 O4 0.9300 2.4600 3.3858(13) 172.00 2_655 no
C9 H9 O2 0.9300 2.5700 3.4791(14) 167.00 4_566 no

loop_
_geom_torsion_atom_site_label_1
_geom_torsion_atom_site_label_2
_geom_torsion_atom_site_label_3
_geom_torsion_atom_site_label_4
_geom_torsion
_geom_torsion_site_symmetry_1
_geom_torsion_site_symmetry_3
_geom_torsion_site_symmetry_4
_geom_torsion_publ_flag
C10 N1 C6 C7 0.78(17) . . . no
C6 N1 C10 C9 -0.54(17) . . . no
C3 C1 C2 C5 178.97(8) . . . no
C4 C1 C2 C3 176.94(8) . . 3_655 no
C2 C1 C3 C2 0.53(12) . . 3_655 no
C4 C1 C2 C5 -3.58(12) . . . no
C2 C1 C4 O1 -75.33(11) . . . no
C2 C1 C4 O2 108.98(10) . . . no
C4 C1 C3 C2 -177.08(7) . . 3_655 no
C3 C1 C4 O2 -73.54(11) . . . no
C3 C1 C2 C3 -0.52(12) . . 3_655 no
C3 C1 C4 O1 102.16(10) . . . no
C3 C2 C5 O3 161.80(9) 3_655 . . no
C1 C2 C5 O3 -17.68(13) . . . no
C1 C2 C5 O4 161.45(8) . . . no
C5 C2 C3 C1 -178.95(8) . 3_655 3_655 no
C3 C2 C5 O4 -19.07(12) 3_655 . . no
C1 C2 C3 C1 0.53(12) . 3_655 3_655 no
N1 C6 C7 C8 -0.37(17) . . . no
N1 C6 C7 N2 177.33(12) . . . no
N2 C7 C8 C9 -177.88(13) . . . no
C6 C7 C8 C9 -0.24(19) . . . no
C7 C8 C9 C10 0.48(19) . . . no
C8 C9 C10 N1 -0.11(17) . . . no
